data_2012629
loop_
_publ_author_name
'Sugiyama, Teruki'
'Meng, Jiben'
'Matsuura, Teruo'

_publ_section_title
;
 Two-component molecular crystals composed of chloronitrobenzoic acids
 and 4-aminopyridine
;
_journal_issue 4
_journal_name_full 'Acta Crystallographica Section C'
_journal_page_first o242
_journal_page_last o246
_journal_paper_doi 10.1107/S0108270102003657
_journal_volume 58
_journal_year 2002
_chemical_formula_iupac 'C5 H7 N2 + , C7 H3 Cl N O4 -'
_chemical_formula_moiety 'C5 H7 N2 + , C7 H3 Cl N O4 -'
_chemical_formula_sum 'C12 H10 Cl N3 O4'
_chemical_formula_weight 295.68
_chemical_name_systematic
;
4-Aminopyridium 5-chloro-2-nitrobenzoate
;
_space_group_IT_number 14
_symmetry_cell_setting monoclinic
_symmetry_space_group_name_Hall '-P 2ybc'
_symmetry_space_group_name_H-M 'P 1 21/c 1'
_atom_sites_solution_hydrogens geom
_atom_sites_solution_primary direct
_atom_sites_solution_secondary difmap
_cell_angle_alpha 90
_cell_angle_beta 112.467(9)
_cell_angle_gamma 90
_cell_formula_units_Z 4
_cell_length_a 12.219(6)
_cell_length_b 8.488(4)
_cell_length_c 13.368(6)
_cell_measurement_temperature 293(2)
_cell_volume 1281.2(10)
_computing_cell_refinement XSCANS
_computing_data_collection 'XSCANS (Siemens, 1996)'
_computing_data_reduction 'SHELXTL (Bruker, 1997)'
_computing_molecular_graphics SHELXTL
_computing_publication_material SHELXTL
_computing_structure_refinement 'SHELXL97 (Sheldrick, 1997)'
_computing_structure_solution 'SHELXS97 (Sheldrick, 1997)'
_diffrn_ambient_temperature 293(2)
_diffrn_measured_fraction_theta_full 0.999
_diffrn_measured_fraction_theta_max 0.999
_diffrn_measurement_device_type 'Make? Model? CCD area-detector'
_diffrn_measurement_method '\f and \w scans'
_diffrn_radiation_monochromator graphite
_diffrn_radiation_source 'fine-focus sealed tube'
_diffrn_radiation_type MoK\a
_diffrn_radiation_wavelength 0.71073
_diffrn_reflns_av_R_equivalents 0.069
_diffrn_reflns_av_sigmaI/netI 0.082
_diffrn_reflns_limit_h_max 10
_diffrn_reflns_limit_h_min -14
_diffrn_reflns_limit_k_max 9
_diffrn_reflns_limit_k_min -10
_diffrn_reflns_limit_l_max 15
_diffrn_reflns_limit_l_min -10
_diffrn_reflns_number 5126
_diffrn_reflns_theta_full 25.02
_diffrn_reflns_theta_max 25.02
_diffrn_reflns_theta_min 1.80
_exptl_absorpt_coefficient_mu 0.316
_exptl_absorpt_correction_T_max 0.940
_exptl_absorpt_correction_T_min 0.911
_exptl_absorpt_correction_type multi-scan
_exptl_absorpt_process_details '(SADABS; Sheldrick, 1995)'
_exptl_crystal_colour colourless
_exptl_crystal_density_diffrn 1.533
_exptl_crystal_density_meas ?
_exptl_crystal_density_method 'not measured'
_exptl_crystal_description prism
_exptl_crystal_F_000 608
_exptl_crystal_size_max 0.30
_exptl_crystal_size_mid 0.25
_exptl_crystal_size_min 0.20
_refine_diff_density_max 0.24
_refine_diff_density_min -0.30
_refine_ls_extinction_method none
_refine_ls_goodness_of_fit_ref 0.978
_refine_ls_hydrogen_treatment mixed
_refine_ls_matrix_type full
_refine_ls_number_parameters 193
_refine_ls_number_reflns 2255
_refine_ls_number_restraints 0
_refine_ls_restrained_S_all 0.978
_refine_ls_R_factor_all 0.114
_refine_ls_R_factor_gt 0.049
_refine_ls_shift/su_max <0.001
_refine_ls_shift/su_mean 0.000
_refine_ls_structure_factor_coef Fsqd
_refine_ls_weighting_details 'calc w = 1/[\s^2^(Fo^2^)+(0.0656P)^2^] where P=(Fo^2^+2Fc^2^)/3'
_refine_ls_weighting_scheme calc
_refine_ls_wR_factor_gt 0.121
_refine_ls_wR_factor_ref 0.146
_reflns_number_gt 1174
_reflns_number_total 2255
_reflns_threshold_expression I>2\s(I)
_cod_data_source_file gd1189.cif
_cod_data_source_block III
_cod_depositor_comments
;
The following automatic conversions were performed:
'_symmetry_cell_setting' value 'Monoclinic' changed to 'monoclinic'
according to '/home/saulius/struct/CIF-dictionaries/cif_core.dic'
dictionary named 'cif_core.dic' version 2.4.1 from 2010-06-29.

Automatic conversion script
Id: cif_fix_enum 1527 2010-12-29 10:47:43Z saulius 

The following automatic conversions were performed:

'_symmetry_cell_setting' value 'Monoclinic' changed to 'monoclinic'
according to /home/saulius/struct/CIF-dictionaries/cif_core.dic
dictionary named 'cif_core.dic' version 2.4.1 from 2010-06-29.

Automatic conversion script
Id: cif_fix_values 1715 2011-07-08 13:25:40Z adriana 

The following automatic conversions were performed:

'_exptl_crystal_density_meas' value 'not measured' was changed to '?'
- the value is perceived as not measured.

Automatic conversion script
Id: cif_fix_values 3008 2015-01-20 13:52:24Z robertas 
;
_cod_original_cell_volume 1281.1(10)
_cod_original_sg_symbol_H-M 'P 21/c'
_cod_database_code 2012629
_cod_database_fobs_code 2012629

loop_
_symmetry_equiv_pos_as_xyz
'x, y, z'
'-x, y+1/2, -z+1/2'
'-x, -y, -z'
'x, -y-1/2, z-1/2'

loop_
_atom_site_label
_atom_site_fract_x
_atom_site_fract_y
_atom_site_fract_z
_atom_site_U_iso_or_equiv
_atom_site_adp_type
_atom_site_calc_flag
_atom_site_refinement_flags
_atom_site_occupancy
_atom_site_disorder_assembly
_atom_site_disorder_group
_atom_site_type_symbol
Cl1 1.08960(10) 0.22145(13) -0.03102(10) 0.0649(4) Uani d . 1 . . Cl
N1 0.8009(3) 0.4187(4) 0.2138(3) 0.0475(9) Uani d . 1 . . N
N2 0.5951(3) -0.1550(4) -0.0908(3) 0.0472(10) Uani d . 1 . . N
H1 0.586(3) -0.075(5) -0.070(3) 0.048(14) Uiso d . 1 . . H
N3 0.6563(3) -0.5932(4) -0.1812(3) 0.0454(9) Uani d . 1 . . N
H3 0.674(3) -0.592(5) -0.244(3) 0.060(13) Uiso d . 1 . . H
H2 0.652(4) -0.663(5) -0.140(3) 0.062(16) Uiso d . 1 . . H
O1 0.6377(2) 0.1612(3) -0.0350(2) 0.0440(7) Uani d . 1 . . O
O2 0.7186(3) 0.0543(3) 0.1294(2) 0.0616(8) Uani d . 1 . . O
O3 0.6973(3) 0.3825(3) 0.1829(2) 0.0648(9) Uani d . 1 . . O
O4 0.8469(3) 0.5061(4) 0.2911(3) 0.0923(12) Uani d . 1 . . O
C1 0.7172(4) 0.1468(4) 0.0573(3) 0.0402(9) Uani d . 1 . . C
C2 0.8297(3) 0.2433(4) 0.0798(3) 0.0364(9) Uani d . 1 . . C
C3 0.8992(3) 0.2036(4) 0.0227(3) 0.0414(9) Uani d . 1 . . C
H3A 0.8724 0.1274 -0.0312 0.050 Uiso calc R 1 . . H
C4 1.0068(4) 0.2740(4) 0.0440(3) 0.0461(10) Uani d . 1 . . C
C5 1.0500(4) 0.3880(5) 0.1227(4) 0.0539(11) Uani d . 1 . . C
H5A 1.1234 0.4345 0.1373 0.065 Uiso calc R 1 . . H
C6 0.9815(4) 0.4307(5) 0.1790(3) 0.0514(11) Uani d . 1 . . C
H6A 1.0083 0.5075 0.2326 0.062 Uiso calc R 1 . . H
C7 0.8735(3) 0.3606(4) 0.1567(3) 0.0382(9) Uani d . 1 . . C
C8 0.5864(3) -0.2796(5) -0.0325(3) 0.0472(10) Uani d . 1 . . C
H8A 0.5680 -0.2646 0.0282 0.057 Uiso calc R 1 . . H
C9 0.6043(3) -0.4270(4) -0.0617(3) 0.0397(9) Uani d . 1 . . C
H9A 0.5978 -0.5132 -0.0214 0.048 Uiso calc R 1 . . H
C10 0.6326(3) -0.4493(4) -0.1526(3) 0.0345(9) Uani d . 1 . . C
C11 0.6376(3) -0.3156(4) -0.2124(3) 0.0433(10) Uani d . 1 . . C
H11A 0.6531 -0.3260 -0.2751 0.052 Uiso calc R 1 . . H
C12 0.6199(3) -0.1724(5) -0.1784(3) 0.0468(11) Uani d . 1 . . C
H12A 0.6251 -0.0836 -0.2172 0.056 Uiso calc R 1 . . H

loop_
_atom_site_aniso_label
_atom_site_aniso_U_11
_atom_site_aniso_U_22
_atom_site_aniso_U_33
_atom_site_aniso_U_12
_atom_site_aniso_U_13
_atom_site_aniso_U_23
Cl1 0.0541(7) 0.0647(7) 0.0901(9) 0.0088(6) 0.0433(6) 0.0117(6)
N1 0.057(3) 0.0383(19) 0.046(2) 0.0003(18) 0.0178(19) -0.0063(17)
N2 0.039(2) 0.030(2) 0.069(3) -0.0003(16) 0.0174(19) -0.012(2)
N3 0.054(2) 0.034(2) 0.051(2) 0.0028(17) 0.0233(19) -0.0047(19)
O1 0.0434(17) 0.0328(14) 0.0554(18) -0.0061(12) 0.0184(15) -0.0042(13)
O2 0.084(2) 0.0533(17) 0.0575(19) -0.0168(16) 0.0379(17) 0.0018(15)
O3 0.058(2) 0.068(2) 0.078(2) -0.0112(17) 0.0366(18) -0.0237(17)
O4 0.081(3) 0.112(3) 0.079(2) -0.014(2) 0.025(2) -0.056(2)
C1 0.053(3) 0.026(2) 0.050(3) -0.0039(18) 0.030(2) -0.006(2)
C2 0.043(2) 0.0288(19) 0.037(2) -0.0012(17) 0.0145(18) 0.0031(17)
C3 0.046(3) 0.034(2) 0.045(2) -0.0013(19) 0.0184(19) 0.0026(18)
C4 0.039(2) 0.040(2) 0.058(3) 0.010(2) 0.018(2) 0.015(2)
C5 0.033(2) 0.046(3) 0.076(3) -0.004(2) 0.012(2) 0.006(2)
C6 0.046(3) 0.038(2) 0.061(3) -0.004(2) 0.009(2) -0.003(2)
C7 0.046(3) 0.031(2) 0.037(2) 0.0031(18) 0.0157(19) 0.0035(18)
C8 0.042(2) 0.052(3) 0.052(3) -0.005(2) 0.023(2) -0.011(2)
C9 0.044(2) 0.031(2) 0.050(2) -0.0037(18) 0.0248(19) -0.0017(19)
C10 0.027(2) 0.029(2) 0.044(2) -0.0022(16) 0.0097(17) -0.0004(17)
C11 0.045(3) 0.044(2) 0.043(2) 0.0082(18) 0.0199(19) 0.0077(19)
C12 0.044(3) 0.037(2) 0.061(3) 0.0053(18) 0.022(2) 0.012(2)

loop_
_atom_type_symbol
_atom_type_description
_atom_type_scat_dispersion_real
_atom_type_scat_dispersion_imag
_atom_type_scat_source
C C 0.0033 0.0016 'International Tables Vol C Tables 4.2.6.8 and 6.1.1.4'
H H 0.0000 0.0000 'International Tables Vol C Tables 4.2.6.8 and 6.1.1.4'
N N 0.0061 0.0033 'International Tables Vol C Tables 4.2.6.8 and 6.1.1.4'
O O 0.0106 0.0060 'International Tables Vol C Tables 4.2.6.8 and 6.1.1.4'
Cl Cl 0.1484 0.1585 'International Tables Vol C Tables 4.2.6.8 and 6.1.1.4'

loop_
_geom_angle_atom_site_label_1
_geom_angle_atom_site_label_2
_geom_angle_atom_site_label_3
_geom_angle_site_symmetry_1
_geom_angle_site_symmetry_3
_geom_angle
_geom_angle_publ_flag
O3 N1 O4 . . 121.7(4) no
O3 N1 C7 . . 120.1(3) no
O4 N1 C7 . . 118.2(4) no
C12 N2 C8 . . 121.4(4) no
C12 N2 H1 . . 122(3) no
C8 N2 H1 . . 116(3) no
C10 N3 H3 . . 113(2) no
C10 N3 H2 . . 113(3) no
H3 N3 H2 . . 134(4) no
O2 C1 O1 . 1 127.2(4) no
O2 C1 O1 . . 127.2(4) no
O2 C1 C2 . . 116.3(4) no
O1 C1 C2 1 . 116.3(3) no
O1 C1 C2 . . 116.3(3) no
C3 C2 C7 . . 116.2(4) no
C3 C2 C1 . . 117.1(3) no
C7 C2 C1 . . 126.6(3) no
C4 C3 C2 . . 121.4(4) no
C4 C3 H3A . . 119.3 no
C2 C3 H3A . . 119.3 no
C3 C4 C5 . . 121.5(4) no
C3 C4 Cl1 . . 119.5(3) no
C5 C4 Cl1 . . 119.0(3) no
C6 C5 C4 . . 117.9(4) no
C6 C5 H5A . . 121.0 no
C4 C5 H5A . . 121.0 no
C7 C6 C5 . . 120.2(4) no
C7 C6 H6A . . 119.9 no
C5 C6 H6A . . 119.9 no
C6 C7 C2 . . 122.8(4) no
C6 C7 N1 . . 117.8(3) no
C2 C7 N1 . . 119.4(4) no
N2 C8 C9 . . 120.2(4) no
N2 C8 H8A . . 119.9 no
C9 C8 H8A . . 119.9 no
C8 C9 C10 . . 119.8(4) no
C8 C9 H9A . . 120.1 no
C10 C9 H9A . . 120.1 no
N3 C10 C9 . . 121.5(4) no
N3 C10 C11 . . 120.7(4) no
C9 C10 C11 . . 117.7(3) no
C12 C11 C10 . . 119.4(4) no
C12 C11 H11A . . 120.3 no
C10 C11 H11A . . 120.3 no
N2 C12 C11 . . 121.4(4) no
N2 C12 H12A . . 119.3 no
C11 C12 H12A . . 119.3 no

loop_
_geom_bond_atom_site_label_1
_geom_bond_atom_site_label_2
_geom_bond_site_symmetry_2
_geom_bond_distance
_geom_bond_publ_flag
Cl1 C4 . 1.733(4) no
N1 O3 . 1.211(4) no
N1 O4 . 1.220(4) no
N1 C7 . 1.460(5) no
N2 C12 . 1.325(5) no
N2 C8 . 1.342(5) no
N2 H1 . 0.76(4) no
N3 C10 . 1.344(4) no
N3 H3 . 0.94(4) no
N3 H2 . 0.82(4) no
O1 C1 . 1.251(4) no
O2 C1 . 1.238(4) no
C1 O1 1 1.251(4) no
C1 C2 . 1.528(5) no
C2 C3 . 1.383(5) no
C2 C7 . 1.383(5) no
C3 C4 . 1.372(5) no
C3 H3A . 0.9300 no
C4 C5 . 1.378(5) no
C5 C6 . 1.372(6) no
C5 H5A . 0.9300 no
C6 C7 . 1.372(5) no
C6 H6A . 0.9300 no
C8 C9 . 1.353(5) no
C8 H8A . 0.9300 no
C9 C10 . 1.397(5) no
C9 H9A . 0.9300 no
C10 C11 . 1.404(5) no
C11 C12 . 1.344(5) no
C11 H11A . 0.9300 no
C12 H12A . 0.9300 no

loop_
_geom_hbond_atom_site_label_D
_geom_hbond_atom_site_label_H
_geom_hbond_atom_site_label_A
_geom_hbond_site_symmetry_A
_geom_hbond_distance_DH
_geom_hbond_distance_HA
_geom_hbond_distance_DA
_geom_hbond_angle_DHA
_geom_hbond_publ_flag
N3 H2 O1 1_545 0.82(4) 2.10(4) 2.925(5) 178(4) yes
N2 H1 O1 1 0.76(4) 2.10(4) 2.781(5) 150(4) yes
N3 H3 O2 4 0.94(4) 2.00(4) 2.928(5) 171(4) yes
C3 H3A O4 4_565 0.93 2.54 3.414(5) 156 yes
C12 H12A O3 4_565 0.93 2.52 3.424(5) 163 yes

loop_
_geom_torsion_atom_site_label_1
_geom_torsion_atom_site_label_2
_geom_torsion_atom_site_label_3
_geom_torsion_atom_site_label_4
_geom_torsion_site_symmetry_1
_geom_torsion
_geom_torsion_publ_flag
O1 O1 C1 O2 1 0.00(9) no
O1 O1 C1 C2 1 0.00(6) no
O2 C1 C2 C3 . 107.8(4) no
O1 C1 C2 C3 1 -66.8(4) no
O1 C1 C2 C3 . -66.8(4) no
O2 C1 C2 C7 . -67.8(5) no
O1 C1 C2 C7 1 117.5(4) no
O1 C1 C2 C7 . 117.5(4) no
C7 C2 C3 C4 . 1.9(5) no
C1 C2 C3 C4 . -174.3(3) no
C2 C3 C4 C5 . -0.4(6) no
C2 C3 C4 Cl1 . -179.3(3) no
C3 C4 C5 C6 . -0.6(6) no
Cl1 C4 C5 C6 . 178.2(3) no
C4 C5 C6 C7 . 0.1(6) no
C5 C6 C7 C2 . 1.5(6) no
C5 C6 C7 N1 . -175.8(3) no
C3 C2 C7 C6 . -2.4(5) no
C1 C2 C7 C6 . 173.3(4) no
C3 C2 C7 N1 . 174.8(3) no
C1 C2 C7 N1 . -9.5(5) no
O3 N1 C7 C6 . 166.1(3) no
O4 N1 C7 C6 . -12.4(5) no
O3 N1 C7 C2 . -11.3(5) no
O4 N1 C7 C2 . 170.2(3) no
C12 N2 C8 C9 . 0.8(6) no
N2 C8 C9 C10 . 0.3(6) no
C8 C9 C10 N3 . 176.9(3) no
C8 C9 C10 C11 . -2.0(5) no
N3 C10 C11 C12 . -176.4(4) no
C9 C10 C11 C12 . 2.5(5) no
C8 N2 C12 C11 . -0.2(6) no
C10 C11 C12 N2 . -1.5(6) no
